data_7239977
loop_
_publ_author_name
'Barry, Kristy-Lyn'
'Grimmer, Craig D.'
'Munro, Orde Q.'
'Akerman, Matthew P.'

_publ_section_title
;
 Self-assembled supramolecular structures of O,N,N&#x2032; tridentate
 imidazole--phenol Schiff base compounds
;
_journal_issue 13
_journal_name_full 'RSC Advances'
_journal_page_first 7867
_journal_page_last 7878
_journal_paper_doi 10.1039/C9RA10488G
_journal_volume 10
_journal_year 2020
_chemical_formula_moiety 'C11 H11 N3 O'
_chemical_formula_sum 'C11 H11 N3 O'
_chemical_formula_weight 201.23
_space_group_crystal_system monoclinic
_space_group_IT_number 14
_space_group_name_Hall '-P 2ybc'
_space_group_name_H-M_alt 'P 1 21/c 1'
_atom_sites_solution_hydrogens mixed
_audit_creation_method SHELXL-2014/7
_audit_update_record
;
2019-01-15 deposited with the CCDC.	2020-02-17 downloaded from the CCDC.
;
_cell_angle_alpha 90
_cell_angle_beta 96.232(4)
_cell_angle_gamma 90
_cell_formula_units_Z 8
_cell_length_a 11.5123(13)
_cell_length_b 9.0527(8)
_cell_length_c 19.5365(18)
_cell_measurement_reflns_used 4559
_cell_measurement_temperature 100(2)
_cell_measurement_theta_max 28.9
_cell_measurement_theta_min 0.026
_cell_volume 2024.0(3)
_computing_cell_refinement 'SAINT-Plus (Bruker, 2012)'
_computing_data_collection 'APEX2 (Bruker, 2012)'
_computing_data_reduction 'SAINT-Plus (Bruker, 2012)'
_computing_molecular_graphics 'WinGX (Farrugia, 2012)'
_computing_structure_refinement 'SHELXL-2016/6 (Sheldrick, 2016)'
_computing_structure_solution 'SHELXL-2016/6 (Sheldrick, 2016)'
_diffrn_ambient_temperature 100(2)
_diffrn_measured_fraction_theta_full 0.998
_diffrn_measured_fraction_theta_max 0.994
_diffrn_measurement_device_type 'Bruker APEXII CCD'
_diffrn_measurement_method '\w and \f-scans'
_diffrn_radiation_monochromator graphite
_diffrn_radiation_source 'Incoatec microsource'
_diffrn_radiation_type MoK\a
_diffrn_radiation_wavelength 0.71073
_diffrn_reflns_av_R_equivalents 0.0262
_diffrn_reflns_av_unetI/netI 0.0258
_diffrn_reflns_Laue_measured_fraction_full 0.998
_diffrn_reflns_Laue_measured_fraction_max 0.994
_diffrn_reflns_limit_h_max 15
_diffrn_reflns_limit_h_min -15
_diffrn_reflns_limit_k_max 12
_diffrn_reflns_limit_k_min -8
_diffrn_reflns_limit_l_max 21
_diffrn_reflns_limit_l_min -26
_diffrn_reflns_number 19110
_diffrn_reflns_point_group_measured_fraction_full 0.998
_diffrn_reflns_point_group_measured_fraction_max 0.994
_diffrn_reflns_theta_full 25.242
_diffrn_reflns_theta_max 28.948
_diffrn_reflns_theta_min 1.779
_exptl_absorpt_coefficient_mu 0.089
_exptl_absorpt_correction_T_max 0.7458
_exptl_absorpt_correction_T_min 0.6884
_exptl_absorpt_correction_type multi-scan
_exptl_absorpt_process_details 'SADABS, Bruker 2012'
_exptl_crystal_colour colourless
_exptl_crystal_density_diffrn 1.321
_exptl_crystal_description needle
_exptl_crystal_F_000 848
_exptl_crystal_size_max 0.380
_exptl_crystal_size_mid 0.190
_exptl_crystal_size_min 0.120
_refine_diff_density_max 0.339
_refine_diff_density_min -0.225
_refine_diff_density_rms 0.045
_refine_ls_extinction_method none
_refine_ls_goodness_of_fit_ref 1.032
_refine_ls_hydrogen_treatment mixed
_refine_ls_matrix_type full
_refine_ls_number_parameters 279
_refine_ls_number_reflns 5328
_refine_ls_number_restraints 0
_refine_ls_restrained_S_all 1.032
_refine_ls_R_factor_all 0.0481
_refine_ls_R_factor_gt 0.0410
_refine_ls_shift/su_max 0.000
_refine_ls_shift/su_mean 0.000
_refine_ls_structure_factor_coef Fsqd
_refine_ls_weighting_details 'w=1/[\s^2^(Fo^2^)+(0.0461P)^2^+0.9527P] where P=(Fo^2^+2Fc^2^)/3'
_refine_ls_weighting_scheme calc
_refine_ls_wR_factor_gt 0.1014
_refine_ls_wR_factor_ref 0.1062
_reflns_Friedel_coverage 0.000
_reflns_number_gt 4559
_reflns_number_total 5328
_reflns_threshold_expression 'I > 2\s(I)'
_cod_data_source_file c9ra10488g2.cif
_cod_data_source_block shelx_CCDC2
_cod_depositor_comments 'Adding full bibliography for 7239975--7239978.cif.'
_cod_original_sg_symbol_H-M 'P 21/c'
_cod_database_code 7239977
_shelx_shelxl_version_number 2014/7
_shelx_space_group_comment
;
The symmetry employed for this shelxl refinement is uniquely defined
by the following loop, which should always be used as a source of
symmetry information in preference to the above space-group names.
They are only intended as comments.
;
_shelx_estimated_absorpt_t_min 0.967
_shelx_estimated_absorpt_t_max 0.989

loop_
_space_group_symop_operation_xyz
'x, y, z'
'-x, y+1/2, -z+1/2'
'-x, -y, -z'
'x, -y-1/2, z-1/2'

loop_
_atom_site_label
_atom_site_type_symbol
_atom_site_fract_x
_atom_site_fract_y
_atom_site_fract_z
_atom_site_U_iso_or_equiv
_atom_site_adp_type
_atom_site_occupancy
_atom_site_site_symmetry_order
_atom_site_calc_flag
_atom_site_refinement_flags_posn
_atom_site_refinement_flags_adp
_atom_site_refinement_flags_occupancy
_atom_site_disorder_assembly
_atom_site_disorder_group
O1A O 0.42965(8) 0.98707(10) 0.10721(4) 0.02079(19) Uani 1 1 d . . . . .
O1B O 0.07817(8) 0.62100(10) 0.06820(4) 0.02125(19) Uani 1 1 d . . . . .
N3A N 0.23371(8) 1.09157(11) 0.02015(5) 0.0177(2) Uani 1 1 d . . . . .
N2A N 0.16936(8) 0.90121(11) -0.10280(5) 0.0173(2) Uani 1 1 d . . . . .
N3B N -0.14786(8) 0.63986(11) 0.12517(5) 0.0170(2) Uani 1 1 d . . . . .
N2B N -0.36378(8) 0.46590(11) 0.08251(5) 0.0179(2) Uani 1 1 d . . . . .
N1B N -0.26902(9) 0.37594(11) -0.00164(5) 0.0186(2) Uani 1 1 d . . . . .
C9A C 0.35228(11) 1.31525(14) 0.20477(6) 0.0217(2) Uani 1 1 d . . . . .
H1 H 0.3775 1.3650 0.2465 0.026 Uiso 1 1 calc R U . . .
C10A C 0.25855(11) 1.37031(14) 0.16106(6) 0.0218(2) Uani 1 1 d . . . . .
H9 H 0.2204 1.4585 0.1725 0.026 Uiso 1 1 calc R U . . .
C11A C 0.22121(10) 1.29483(14) 0.10038(6) 0.0194(2) Uani 1 1 d . . . . .
H6 H 0.1555 1.3305 0.0715 0.023 Uiso 1 1 calc R U . . .
C6A C 0.27874(10) 1.16775(13) 0.08123(6) 0.0161(2) Uani 1 1 d . . . . .
C5A C 0.30242(10) 1.06792(13) -0.02582(6) 0.0168(2) Uani 1 1 d . . . . .
H10 H 0.3791 1.1080 -0.0191 0.020 Uiso 1 1 calc R U . . .
C4A C 0.26896(9) 0.98241(13) -0.08819(6) 0.0156(2) Uani 1 1 d . . . . .
C2A C 0.17781(11) 0.83115(14) -0.16432(6) 0.0204(2) Uani 1 1 d . . . . .
H2 H 0.1217 0.7670 -0.1879 0.024 Uiso 1 1 calc R U . . .
C3A C 0.06819(11) 0.89094(16) -0.06375(7) 0.0243(3) Uani 1 1 d . . . . .
H12 H 0.0948 0.8734 -0.0151 0.036 Uiso 1 1 calc R U . . .
H3 H 0.0181 0.8091 -0.0816 0.036 Uiso 1 1 calc R U . . .
H11 H 0.0239 0.9835 -0.0684 0.036 Uiso 1 1 calc R U . . .
N1A N 0.34001(8) 0.96614(11) -0.13771(5) 0.0180(2) Uani 1 1 d . . . . .
C1A C 0.28283(11) 0.87172(14) -0.18514(6) 0.0201(2) Uani 1 1 d . . . . .
H4 H 0.3120 0.8395 -0.2263 0.024 Uiso 1 1 calc R U . . .
C8A C 0.40890(10) 1.18687(14) 0.18701(6) 0.0194(2) Uani 1 1 d . . . . .
H8 H 0.4718 1.1488 0.2174 0.023 Uiso 1 1 calc R U . . .
C7A C 0.37460(10) 1.11322(13) 0.12506(6) 0.0165(2) Uani 1 1 d . . . . .
C9B C 0.13373(11) 0.92142(14) 0.19461(6) 0.0207(2) Uani 1 1 d . . . . .
H13 H 0.1943 0.9882 0.2105 0.025 Uiso 1 1 calc R U . . .
C8B C 0.15133(10) 0.81911(13) 0.14333(6) 0.0193(2) Uani 1 1 d . . . . .
H19 H 0.2246 0.8158 0.1252 0.023 Uiso 1 1 calc R U . . .
C7B C 0.06215(10) 0.72082(13) 0.11812(6) 0.0164(2) Uani 1 1 d . . . . .
C6B C -0.04733(10) 0.72658(12) 0.14528(6) 0.0156(2) Uani 1 1 d . . . . .
C5B C -0.15635(10) 0.55270(13) 0.07321(6) 0.0175(2) Uani 1 1 d . . . . .
H20 H -0.0915 0.5430 0.0473 0.021 Uiso 1 1 calc R U . . .
C4BC C -0.26203(10) 0.46787(13) 0.05242(6) 0.0161(2) Uani 1 1 d . . . . .
C2B C -0.43696(10) 0.36703(14) 0.04615(6) 0.0207(2) Uani 1 1 d . . . . .
H14 H -0.5139 0.3414 0.0551 0.025 Uiso 1 1 calc R U . . .
C3B C -0.39224(11) 0.54753(16) 0.14336(7) 0.0268(3) Uani 1 1 d . . . . .
H23 H -0.3428 0.5123 0.1841 0.040 Uiso 1 1 calc R U . . .
H15 H -0.4746 0.5317 0.1497 0.040 Uiso 1 1 calc R U . . .
H22 H -0.3783 0.6532 0.1369 0.040 Uiso 1 1 calc R U . . .
C1B C -0.37800(10) 0.31237(13) -0.00550(6) 0.0200(2) Uani 1 1 d . . . . .
H21 H -0.4077 0.2416 -0.0388 0.024 Uiso 1 1 calc R U . . .
C10B C 0.02757(11) 0.92578(14) 0.22247(6) 0.0202(2) Uani 1 1 d . . . . .
H18 H 0.0157 0.9945 0.2578 0.024 Uiso 1 1 calc R U . . .
C11B C -0.06106(10) 0.82843(13) 0.19808(6) 0.0181(2) Uani 1 1 d . . . . .
H17 H -0.1330 0.8310 0.2177 0.022 Uiso 1 1 calc R U . . .
H7 H 0.5049(15) 0.9960(18) 0.1217(8) 0.027 Uiso 1 1 d . U . . .
H16 H 0.1515(14) 0.6331(18) 0.0512(8) 0.027 Uiso 1 1 d . U . . .

loop_
_atom_site_aniso_label
_atom_site_aniso_U_11
_atom_site_aniso_U_22
_atom_site_aniso_U_33
_atom_site_aniso_U_23
_atom_site_aniso_U_13
_atom_site_aniso_U_12
O1A 0.0177(4) 0.0204(4) 0.0238(4) -0.0059(3) -0.0001(3) 0.0019(3)
O1B 0.0180(4) 0.0227(4) 0.0239(4) -0.0078(4) 0.0065(3) -0.0020(3)
N3A 0.0173(4) 0.0196(5) 0.0159(4) -0.0013(4) 0.0007(3) -0.0008(4)
N2A 0.0158(4) 0.0186(5) 0.0171(5) -0.0001(4) -0.0004(3) -0.0008(4)
N3B 0.0170(4) 0.0165(5) 0.0176(4) 0.0004(4) 0.0023(3) -0.0007(4)
N2B 0.0173(5) 0.0186(5) 0.0181(5) 0.0006(4) 0.0035(4) -0.0016(4)
N1B 0.0175(5) 0.0179(5) 0.0205(5) -0.0024(4) 0.0021(4) -0.0013(4)
C9A 0.0239(6) 0.0251(6) 0.0168(5) -0.0043(5) 0.0060(4) -0.0037(5)
C10A 0.0234(6) 0.0199(6) 0.0232(6) -0.0029(5) 0.0079(5) 0.0007(5)
C11A 0.0182(5) 0.0203(6) 0.0204(5) 0.0016(5) 0.0049(4) 0.0001(4)
C6A 0.0163(5) 0.0180(5) 0.0147(5) -0.0001(4) 0.0048(4) -0.0036(4)
C5A 0.0165(5) 0.0171(5) 0.0165(5) 0.0009(4) 0.0008(4) -0.0016(4)
C4A 0.0154(5) 0.0164(5) 0.0146(5) 0.0024(4) -0.0002(4) 0.0012(4)
C2A 0.0214(6) 0.0194(6) 0.0192(5) -0.0031(5) -0.0032(4) 0.0011(4)
C3A 0.0172(5) 0.0325(7) 0.0235(6) -0.0011(5) 0.0036(4) -0.0051(5)
N1A 0.0184(5) 0.0212(5) 0.0145(4) 0.0002(4) 0.0012(4) 0.0019(4)
C1A 0.0218(6) 0.0212(6) 0.0167(5) -0.0019(4) -0.0003(4) 0.0042(4)
C8A 0.0181(5) 0.0244(6) 0.0162(5) -0.0003(5) 0.0037(4) -0.0021(4)
C7A 0.0152(5) 0.0171(5) 0.0179(5) -0.0010(4) 0.0050(4) -0.0022(4)
C9B 0.0236(6) 0.0198(6) 0.0173(5) 0.0015(5) -0.0037(4) -0.0038(5)
C8B 0.0181(5) 0.0201(6) 0.0195(5) 0.0024(5) 0.0012(4) -0.0017(4)
C7B 0.0184(5) 0.0157(5) 0.0151(5) 0.0015(4) 0.0013(4) 0.0012(4)
C6B 0.0174(5) 0.0144(5) 0.0146(5) 0.0021(4) 0.0004(4) 0.0008(4)
C5B 0.0163(5) 0.0191(5) 0.0173(5) 0.0001(4) 0.0030(4) 0.0000(4)
C4BC 0.0167(5) 0.0157(5) 0.0161(5) 0.0021(4) 0.0026(4) 0.0008(4)
C2B 0.0182(5) 0.0195(6) 0.0246(6) 0.0010(5) 0.0029(4) -0.0043(4)
C3B 0.0227(6) 0.0361(7) 0.0227(6) -0.0078(5) 0.0081(5) -0.0034(5)
C1B 0.0196(5) 0.0154(5) 0.0246(6) -0.0012(5) 0.0011(4) -0.0024(4)
C10B 0.0263(6) 0.0183(5) 0.0150(5) -0.0019(4) -0.0016(4) 0.0009(5)
C11B 0.0201(5) 0.0189(5) 0.0151(5) 0.0008(4) 0.0018(4) 0.0020(4)

loop_
_atom_type_symbol
_atom_type_description
_atom_type_scat_dispersion_real
_atom_type_scat_dispersion_imag
_atom_type_scat_source
C C 0.0033 0.0016 'International Tables Vol C Tables 4.2.6.8 and 6.1.1.4'
H H 0.0000 0.0000 'International Tables Vol C Tables 4.2.6.8 and 6.1.1.4'
N N 0.0061 0.0033 'International Tables Vol C Tables 4.2.6.8 and 6.1.1.4'
O O 0.0106 0.0060 'International Tables Vol C Tables 4.2.6.8 and 6.1.1.4'

loop_
_geom_angle_atom_site_label_1
_geom_angle_atom_site_label_2
_geom_angle_atom_site_label_3
_geom_angle
_geom_angle_site_symmetry_1
_geom_angle_site_symmetry_3
_geom_angle_publ_flag
C7A O1A H7 107.8(11) . . ?
C7B O1B H16 111.8(10) . . ?
C5A N3A C6A 118.21(10) . . ?
C4A N2A C2A 107.10(10) . . ?
C4A N2A C3A 128.54(10) . . ?
C2A N2A C3A 124.32(10) . . ?
C5B N3B C6B 123.38(10) . . ?
C4BC N2B C2B 107.00(10) . . ?
C4BC N2B C3B 128.28(10) . . ?
C2B N2B C3B 124.69(10) . . ?
C4BC N1B C1B 106.24(10) . . ?
C10A C9A C8A 119.82(11) . . ?
C10A C9A H1 120.1 . . ?
C8A C9A H1 120.1 . . ?
C9A C10A C11A 119.49(11) . . ?
C9A C10A H9 120.3 . . ?
C11A C10A H9 120.3 . . ?
C10A C11A C6A 121.26(11) . . ?
C10A C11A H6 119.4 . . ?
C6A C11A H6 119.4 . . ?
C11A C6A C7A 119.18(10) . . ?
C11A C6A N3A 118.81(10) . . ?
C7A C6A N3A 121.87(10) . . ?
N3A C5A C4A 123.25(10) . . ?
N3A C5A H10 118.4 . . ?
C4A C5A H10 118.4 . . ?
N1A C4A N2A 110.74(10) . . ?
N1A C4A C5A 122.28(10) . . ?
N2A C4A C5A 126.82(10) . . ?
C1A C2A N2A 106.60(10) . . ?
C1A C2A H2 126.7 . . ?
N2A C2A H2 126.7 . . ?
N2A C3A H12 109.5 . . ?
N2A C3A H3 109.5 . . ?
H12 C3A H3 109.5 . . ?
N2A C3A H11 109.5 . . ?
H12 C3A H11 109.5 . . ?
H3 C3A H11 109.5 . . ?
C4A N1A C1A 105.64(10) . . ?
C2A C1A N1A 109.92(11) . . ?
C2A C1A H4 125.0 . . ?
N1A C1A H4 125.0 . . ?
C9A C8A C7A 121.08(11) . . ?
C9A C8A H8 119.5 . . ?
C7A C8A H8 119.5 . . ?
O1A C7A C8A 121.48(10) . . ?
O1A C7A C6A 119.37(10) . . ?
C8A C7A C6A 119.11(11) . . ?
C10B C9B C8B 120.13(11) . . ?
C10B C9B H13 119.9 . . ?
C8B C9B H13 119.9 . . ?
C9B C8B C7B 120.93(11) . . ?
C9B C8B H19 119.5 . . ?
C7B C8B H19 119.5 . . ?
O1B C7B C8B 121.47(10) . . ?
O1B C7B C6B 119.23(10) . . ?
C8B C7B C6B 119.30(10) . . ?
C11B C6B N3B 114.40(10) . . ?
C11B C6B C7B 118.25(10) . . ?
N3B C6B C7B 127.35(10) . . ?
N3B C5B C4BC 122.31(10) . . ?
N3B C5B H20 118.8 . . ?
C4BC C5B H20 118.8 . . ?
N1B C4BC N2B 110.49(10) . . ?
N1B C4BC C5B 121.56(10) . . ?
N2B C4BC C5B 127.95(10) . . ?
C1B C2B N2B 106.95(10) . . ?
C1B C2B H14 126.5 . . ?
N2B C2B H14 126.5 . . ?
N2B C3B H23 109.5 . . ?
N2B C3B H15 109.5 . . ?
H23 C3B H15 109.5 . . ?
N2B C3B H22 109.5 . . ?
H23 C3B H22 109.5 . . ?
H15 C3B H22 109.5 . . ?
C2B C1B N1B 109.32(11) . . ?
C2B C1B H21 125.3 . . ?
N1B C1B H21 125.3 . . ?
C9B C10B C11B 119.36(11) . . ?
C9B C10B H18 120.3 . . ?
C11B C10B H18 120.3 . . ?
C10B C11B C6B 122.00(11) . . ?
C10B C11B H17 119.0 . . ?
C6B C11B H17 119.0 . . ?

loop_
_geom_bond_atom_site_label_1
_geom_bond_atom_site_label_2
_geom_bond_distance
_geom_bond_site_symmetry_2
_geom_bond_publ_flag
O1A C7A 1.3694(14) . ?
O1A H7 0.886(17) . ?
O1B C7B 1.3567(14) . ?
O1B H16 0.947(17) . ?
N3A C5A 1.2776(15) . ?
N3A C6A 1.4262(14) . ?
N2A C4A 1.3659(14) . ?
N2A C2A 1.3717(15) . ?
N2A C3A 1.4629(15) . ?
N3B C5B 1.2810(15) . ?
N3B C6B 1.4183(14) . ?
N2B C4BC 1.3665(14) . ?
N2B C2B 1.3732(15) . ?
N2B C3B 1.4668(16) . ?
N1B C4BC 1.3401(15) . ?
N1B C1B 1.3749(15) . ?
C9A C10A 1.3935(18) . ?
C9A C8A 1.3946(18) . ?
C9A H1 0.9500 . ?
C10A C11A 1.3951(17) . ?
C10A H9 0.9500 . ?
C11A C6A 1.3985(17) . ?
C11A H6 0.9500 . ?
C6A C7A 1.4106(16) . ?
C5A C4A 1.4597(15) . ?
C5A H10 0.9500 . ?
C4A N1A 1.3410(15) . ?
C2A C1A 1.3670(17) . ?
C2A H2 0.9500 . ?
C3A H12 0.9800 . ?
C3A H3 0.9800 . ?
C3A H11 0.9800 . ?
N1A C1A 1.3748(15) . ?
C1A H4 0.9500 . ?
C8A C7A 1.4005(16) . ?
C8A H8 0.9500 . ?
C9B C10B 1.3914(18) . ?
C9B C8B 1.3953(17) . ?
C9B H13 0.9500 . ?
C8B C7B 1.4066(16) . ?
C8B H19 0.9500 . ?
C7B C6B 1.4206(16) . ?
C6B C11B 1.4052(16) . ?
C5B C4BC 1.4586(16) . ?
C5B H20 0.9500 . ?
C2B C1B 1.3685(17) . ?
C2B H14 0.9500 . ?
C3B H23 0.9800 . ?
C3B H15 0.9800 . ?
C3B H22 0.9800 . ?
C1B H21 0.9500 . ?
C10B C11B 1.3925(17) . ?
C10B H18 0.9500 . ?
C11B H17 0.9500 . ?

loop_
_geom_torsion_atom_site_label_1
_geom_torsion_atom_site_label_2
_geom_torsion_atom_site_label_3
_geom_torsion_atom_site_label_4
_geom_torsion
_geom_torsion_site_symmetry_1
_geom_torsion_site_symmetry_2
_geom_torsion_site_symmetry_3
_geom_torsion_site_symmetry_4
_geom_torsion_publ_flag
C8A C9A C10A C11A 0.99(18) . . . . ?
C9A C10A C11A C6A -2.37(18) . . . . ?
C10A C11A C6A C7A 1.51(17) . . . . ?
C10A C11A C6A N3A 177.36(11) . . . . ?
C5A N3A C6A C11A 125.22(12) . . . . ?
C5A N3A C6A C7A -59.04(15) . . . . ?
C6A N3A C5A C4A 175.61(10) . . . . ?
C2A N2A C4A N1A -0.22(13) . . . . ?
C3A N2A C4A N1A -178.06(11) . . . . ?
C2A N2A C4A C5A -175.76(11) . . . . ?
C3A N2A C4A C5A 6.41(19) . . . . ?
N3A C5A C4A N1A 176.00(11) . . . . ?
N3A C5A C4A N2A -8.94(19) . . . . ?
C4A N2A C2A C1A 0.19(13) . . . . ?
C3A N2A C2A C1A 178.14(11) . . . . ?
N2A C4A N1A C1A 0.16(13) . . . . ?
C5A C4A N1A C1A 175.93(10) . . . . ?
N2A C2A C1A N1A -0.10(14) . . . . ?
C4A N1A C1A C2A -0.03(13) . . . . ?
C10A C9A C8A C7A 1.23(18) . . . . ?
C9A C8A C7A O1A -179.97(11) . . . . ?
C9A C8A C7A C6A -2.07(17) . . . . ?
C11A C6A C7A O1A 178.65(10) . . . . ?
N3A C6A C7A O1A 2.93(16) . . . . ?
C11A C6A C7A C8A 0.70(16) . . . . ?
N3A C6A C7A C8A -175.01(10) . . . . ?
C10B C9B C8B C7B 1.10(18) . . . . ?
C9B C8B C7B O1B 179.91(10) . . . . ?
C9B C8B C7B C6B 0.20(17) . . . . ?
C5B N3B C6B C11B 172.29(11) . . . . ?
C5B N3B C6B C7B -7.64(18) . . . . ?
O1B C7B C6B C11B 178.52(10) . . . . ?
C8B C7B C6B C11B -1.76(16) . . . . ?
O1B C7B C6B N3B -1.55(17) . . . . ?
C8B C7B C6B N3B 178.16(11) . . . . ?
C6B N3B C5B C4BC -178.19(10) . . . . ?
C1B N1B C4BC N2B -0.70(13) . . . . ?
C1B N1B C4BC C5B 178.56(10) . . . . ?
C2B N2B C4BC N1B 0.76(13) . . . . ?
C3B N2B C4BC N1B 178.80(11) . . . . ?
C2B N2B C4BC C5B -178.45(11) . . . . ?
C3B N2B C4BC C5B -0.4(2) . . . . ?
N3B C5B C4BC N1B -179.26(11) . . . . ?
N3B C5B C4BC N2B -0.13(19) . . . . ?
C4BC N2B C2B C1B -0.49(13) . . . . ?
C3B N2B C2B C1B -178.62(11) . . . . ?
N2B C2B C1B N1B 0.07(14) . . . . ?
C4BC N1B C1B C2B 0.38(13) . . . . ?
C8B C9B C10B C11B -0.78(18) . . . . ?
C9B C10B C11B C6B -0.86(18) . . . . ?
N3B C6B C11B C10B -177.81(10) . . . . ?
C7B C6B C11B C10B 2.12(17) . . . . ?
